data_4508426
loop_
_publ_author_name
'Yang, Yan'
'Du, Peng'
'Liu, Ying-Ying'
'Ma, Jian-Fang'

_publ_section_title
;
 A Series of Coordination Polymers Constructed by Flexible 4-Substituted
 Bis(1,2,4-triazole) Ligands and Polycarboxylate Anions: Syntheses,
 Structures, and Photoluminescent Properties
;
_journal_issue 11
_journal_name_full 'Crystal Growth &amp; Design'
_journal_page_first 4781
_journal_paper_doi 10.1021/cg400934z
_journal_volume 13
_journal_year 2013
_chemical_formula_moiety 'C26 H20 N6 O6 Zn, 4H2O'
_chemical_formula_sum 'C26 H28 N6 O10 Zn'
_chemical_formula_weight 649.94
_chemical_name_systematic
;
 ?
;
_space_group_IT_number 14
_symmetry_cell_setting monoclinic
_symmetry_space_group_name_Hall '-P 2yn'
_symmetry_space_group_name_H-M 'P 1 21/n 1'
_atom_sites_solution_hydrogens geom
_atom_sites_solution_primary direct
_atom_sites_solution_secondary difmap
_audit_creation_method SHELXL-97
_cell_angle_alpha 90
_cell_angle_beta 94.425(6)
_cell_angle_gamma 90
_cell_formula_units_Z 4
_cell_length_a 10.4405(7)
_cell_length_b 20.4540(14)
_cell_length_c 13.3926(8)
_cell_measurement_reflns_used 2756
_cell_measurement_temperature 293(2)
_cell_measurement_theta_max 25.2956
_cell_measurement_theta_min 3.1032
_cell_volume 2851.5(3)
_computing_cell_refinement CrysAlis
_computing_data_collection 'CrysAlis (Oxford Diffraction, 2006)'
_computing_data_reduction CrysAlis
_computing_structure_refinement 'SHELXL-97 (Sheldrick, 2008)'
_computing_structure_solution 'SHELXS-97 (Sheldrick, 1997)'
_diffrn_ambient_temperature 293(2)
_diffrn_measured_fraction_theta_full 0.994
_diffrn_measured_fraction_theta_max 0.993
_diffrn_measurement_device_type 'Oxford Diffraction Gemini R Ultra'
_diffrn_measurement_method '\w scan'
_diffrn_radiation_monochromator graphite
_diffrn_radiation_source 'fine-focus sealed tube'
_diffrn_radiation_type MoK\a
_diffrn_radiation_wavelength 0.71073
_diffrn_reflns_av_R_equivalents 0.0403
_diffrn_reflns_av_sigmaI/netI 0.1321
_diffrn_reflns_limit_h_max 12
_diffrn_reflns_limit_h_min -11
_diffrn_reflns_limit_k_max 24
_diffrn_reflns_limit_k_min -15
_diffrn_reflns_limit_l_max 13
_diffrn_reflns_limit_l_min -16
_diffrn_reflns_number 11059
_diffrn_reflns_theta_full 25.00
_diffrn_reflns_theta_max 25.34
_diffrn_reflns_theta_min 3.11
_exptl_absorpt_coefficient_mu 0.929
_exptl_absorpt_correction_T_max 0.8656
_exptl_absorpt_correction_T_min 0.7681
_exptl_absorpt_correction_type multi-scan
_exptl_absorpt_process_details
;
CrysAlis (Oxford Diffraction, 2006)
;
_exptl_crystal_colour colorless
_exptl_crystal_density_diffrn 1.514
_exptl_crystal_density_method 'not measured'
_exptl_crystal_description flake
_exptl_crystal_F_000 1344
_exptl_crystal_size_max 0.30
_exptl_crystal_size_mid 0.28
_exptl_crystal_size_min 0.16
_refine_diff_density_max 0.451
_refine_diff_density_min -0.309
_refine_diff_density_rms 0.045
_refine_ls_extinction_method none
_refine_ls_goodness_of_fit_ref 0.736
_refine_ls_hydrogen_treatment mixed
_refine_ls_matrix_type full
_refine_ls_number_parameters 412
_refine_ls_number_reflns 5187
_refine_ls_number_restraints 12
_refine_ls_restrained_S_all 0.736
_refine_ls_R_factor_all 0.0820
_refine_ls_R_factor_gt 0.0336
_refine_ls_shift/su_max 0.002
_refine_ls_shift/su_mean 0.000
_refine_ls_structure_factor_coef Fsqd
_refine_ls_weighting_details 'calc w=1/[\s^2^(Fo^2^)+(0.0000P)^2^+0.0000P] where P=(Fo^2^+2Fc^2^)/3'
_refine_ls_weighting_scheme calc
_refine_ls_wR_factor_gt 0.0385
_refine_ls_wR_factor_ref 0.0410
_reflns_number_gt 2719
_reflns_number_total 5187
_reflns_threshold_expression >2\s(I)
_cod_data_source_file cg400934z_si_002.cif
_cod_data_source_block Compound-5
_cod_original_sg_symbol_H-M 'P 21/n'
_cod_database_code 4508426

loop_
_symmetry_equiv_pos_as_xyz
'x, y, z'
'-x+1/2, y+1/2, -z+1/2'
'-x, -y, -z'
'x-1/2, -y-1/2, z-1/2'

loop_
_atom_site_label
_atom_site_type_symbol
_atom_site_fract_x
_atom_site_fract_y
_atom_site_fract_z
_atom_site_U_iso_or_equiv
_atom_site_adp_type
_atom_site_occupancy
_atom_site_symmetry_multiplicity
_atom_site_calc_flag
_atom_site_refinement_flags
Zn1 Zn 0.25341(3) 0.103099(14) 0.56273(2) 0.03191(9) Uani 1 1 d .
C1 C 0.4515(3) -0.06665(14) 0.5930(2) 0.0509(8) Uani 1 1 d .
H1 H 0.4720 -0.1081 0.5704 0.061 Uiso 1 1 calc R
C2 C 0.4517(3) 0.01996(13) 0.67956(18) 0.0361(7) Uani 1 1 d .
H2 H 0.4713 0.0515 0.7283 0.043 Uiso 1 1 calc R
C3 C 0.6083(3) -0.06571(14) 0.74406(17) 0.0332(7) Uani 1 1 d .
C4 C 0.7014(3) -0.02512(13) 0.78798(18) 0.0372(7) Uani 1 1 d .
H4 H 0.7016 0.0192 0.7726 0.045 Uiso 1 1 calc R
C5 C 0.7950(3) -0.05144(14) 0.8557(2) 0.0449(8) Uani 1 1 d .
C6 C 0.7964(3) -0.11714(15) 0.8748(2) 0.0548(8) Uani 1 1 d .
H6 H 0.8605 -0.1349 0.9188 0.066 Uiso 1 1 calc R
C7 C 0.7020(3) -0.15749(14) 0.8286(2) 0.0572(9) Uani 1 1 d .
H7 H 0.7028 -0.2021 0.8420 0.069 Uiso 1 1 calc R
C8 C 0.6075(3) -0.13139(15) 0.7632(2) 0.0461(8) Uani 1 1 d .
H8 H 0.5439 -0.1580 0.7325 0.055 Uiso 1 1 calc R
C9 C 0.9640(3) -0.02997(13) 0.98143(19) 0.0523(8) Uani 1 1 d .
H9A H 1.0230 -0.0635 0.9619 0.063 Uiso 1 1 calc R
H9B H 0.9132 -0.0475 1.0328 0.063 Uiso 1 1 calc R
C10 C 0.0196(3) 0.00950(13) 0.3508(2) 0.0487(8) Uani 1 1 d .
H10 H -0.0150 -0.0280 0.3202 0.058 Uiso 1 1 calc R
C11 C 0.0541(3) 0.10770(15) 0.38910(18) 0.0462(7) Uani 1 1 d .
H11 H 0.0492 0.1531 0.3911 0.055 Uiso 1 1 calc R
C12 C -0.1210(2) 0.09084(13) 0.25385(17) 0.0340(7) Uani 1 1 d .
C13 C -0.1993(2) 0.04435(13) 0.20602(18) 0.0368(7) Uani 1 1 d .
H13 H -0.1885 0.0003 0.2215 0.044 Uiso 1 1 calc R
C14 C -0.2950(3) 0.06443(14) 0.13421(18) 0.0393(7) Uani 1 1 d .
C15 C -0.3125(3) 0.12970(15) 0.1116(2) 0.0505(8) Uani 1 1 d .
H15 H -0.3764 0.1432 0.0638 0.061 Uiso 1 1 calc R
C16 C -0.2322(3) 0.17464(14) 0.1620(2) 0.0597(9) Uani 1 1 d .
H16 H -0.2430 0.2189 0.1476 0.072 Uiso 1 1 calc R
C17 C -0.1371(3) 0.15565(14) 0.2325(2) 0.0536(9) Uani 1 1 d .
H17 H -0.0842 0.1867 0.2655 0.064 Uiso 1 1 calc R
C18 C -0.4675(3) 0.03193(13) 0.01470(18) 0.0461(8) Uani 1 1 d .
H18A H -0.4292 0.0514 -0.0420 0.055 Uiso 1 1 calc R
H18B H -0.5283 0.0626 0.0396 0.055 Uiso 1 1 calc R
C19 C 0.0955(3) 0.17759(12) 0.81331(18) 0.0340(7) Uani 1 1 d .
C20 C -0.0347(3) 0.16669(13) 0.7986(2) 0.0482(8) Uani 1 1 d .
H20 H -0.0658 0.1372 0.7497 0.058 Uiso 1 1 calc R
C21 C -0.1197(3) 0.19901(13) 0.8555(2) 0.0450(8) Uani 1 1 d .
H21 H -0.2074 0.1911 0.8450 0.054 Uiso 1 1 calc R
C22 C -0.0743(3) 0.24322(12) 0.92843(18) 0.0333(7) Uani 1 1 d .
C23 C 0.0563(3) 0.25208(12) 0.94613(19) 0.0409(7) Uani 1 1 d .
H23 H 0.0875 0.2806 0.9964 0.049 Uiso 1 1 calc R
C24 C 0.1420(3) 0.21905(12) 0.88992(18) 0.0390(7) Uani 1 1 d .
H24 H 0.2300 0.2246 0.9035 0.047 Uiso 1 1 calc R
C25 C 0.1849(3) 0.14802(13) 0.7446(2) 0.0389(7) Uani 1 1 d .
C26 C -0.1680(3) 0.28585(14) 0.9770(2) 0.0394(7) Uani 1 1 d .
N1 N 0.3641(2) 0.02644(10) 0.60549(14) 0.0339(5) Uani 1 1 d .
N2 N 0.3646(2) -0.02956(11) 0.54895(16) 0.0505(7) Uani 1 1 d .
N3 N 0.5095(2) -0.03828(10) 0.67599(15) 0.0324(5) Uani 1 1 d .
N4 N 0.1343(2) 0.07354(10) 0.44548(14) 0.0338(6) Uani 1 1 d .
N5 N 0.1131(2) 0.00892(11) 0.42149(16) 0.0484(6) Uani 1 1 d .
N6 N -0.0210(2) 0.07033(10) 0.32744(14) 0.0296(5) Uani 1 1 d .
O1 O 0.88297(19) -0.00825(9) 0.89685(14) 0.0591(6) Uani 1 1 d .
O2 O -0.37015(18) 0.01460(9) 0.09221(13) 0.0538(5) Uani 1 1 d .
O3 O 0.13388(17) 0.12663(8) 0.66118(13) 0.0430(5) Uani 1 1 d .
O4 O 0.3015(2) 0.14672(10) 0.76556(15) 0.0699(7) Uani 1 1 d .
O5 O -0.28403(19) 0.27605(8) 0.96543(14) 0.0508(5) Uani 1 1 d .
O6 O -0.11785(17) 0.33335(8) 1.02952(13) 0.0457(5) Uani 1 1 d .
O1W O 0.2485(3) -0.12717(13) 0.4056(2) 0.1065(9) Uani 1 1 d D
H1B H 0.199(4) -0.1464(16) 0.446(3) 0.160 Uiso 1 1 d D
H1A H 0.250(4) -0.0856(5) 0.416(3) 0.160 Uiso 1 1 d D
O2W O -0.0625(2) 0.21323(16) 0.5511(2) 0.1119(9) Uani 1 1 d D
H2A H -0.039(3) 0.2408(18) 0.508(3) 0.168 Uiso 1 1 d D
H2B H 0.000(3) 0.1903(19) 0.578(3) 0.168 Uiso 1 1 d D
O3W O 0.5812(3) 0.1732(2) 0.7170(2) 0.1412(12) Uani 1 1 d D
H3B H 0.639(3) 0.157(2) 0.680(3) 0.212 Uiso 1 1 d D
H3A H 0.5051(17) 0.165(2) 0.691(3) 0.212 Uiso 1 1 d D
O4W O 0.4847(3) 0.19541(17) 0.9116(2) 0.1179(10) Uani 1 1 d D
H4B H 0.440(3) 0.169(2) 0.872(3) 0.177 Uiso 1 1 d D
H4A H 0.551(3) 0.210(2) 0.883(3) 0.177 Uiso 1 1 d D

loop_
_atom_site_aniso_label
_atom_site_aniso_U_11
_atom_site_aniso_U_22
_atom_site_aniso_U_33
_atom_site_aniso_U_23
_atom_site_aniso_U_13
_atom_site_aniso_U_12
Zn1 0.02826(16) 0.03581(18) 0.03050(16) -0.00204(17) -0.00517(12) -0.00239(18)
C1 0.053(2) 0.045(2) 0.0517(19) -0.0180(16) -0.0165(17) 0.0155(16)
C2 0.0396(19) 0.0361(19) 0.0310(17) -0.0029(13) -0.0074(15) -0.0018(14)
C3 0.0308(18) 0.0376(19) 0.0302(16) 0.0014(14) -0.0046(14) 0.0014(15)
C4 0.0377(19) 0.0356(18) 0.0367(16) 0.0075(13) -0.0084(15) 0.0011(14)
C5 0.040(2) 0.051(2) 0.0421(19) 0.0078(15) -0.0083(16) -0.0068(16)
C6 0.046(2) 0.058(3) 0.0558(19) 0.0154(17) -0.0220(16) 0.0032(17)
C7 0.060(2) 0.040(2) 0.068(2) 0.0105(16) -0.016(2) 0.0027(18)
C8 0.045(2) 0.041(2) 0.0497(19) 0.0027(15) -0.0140(16) -0.0019(16)
C9 0.040(2) 0.071(2) 0.0432(18) 0.0103(16) -0.0179(16) -0.0020(15)
C10 0.050(2) 0.034(2) 0.058(2) -0.0022(15) -0.0250(17) -0.0070(15)
C11 0.0503(19) 0.0333(18) 0.0514(18) -0.0090(15) -0.0190(16) -0.0056(16)
C12 0.0281(16) 0.044(2) 0.0285(15) 0.0009(14) -0.0041(13) -0.0054(14)
C13 0.0367(19) 0.0372(18) 0.0344(17) 0.0038(14) -0.0105(15) -0.0014(14)
C14 0.0360(19) 0.048(2) 0.0317(17) -0.0023(15) -0.0096(15) -0.0117(16)
C15 0.048(2) 0.054(2) 0.0461(18) 0.0073(16) -0.0176(16) -0.0022(17)
C16 0.067(2) 0.044(2) 0.063(2) 0.0070(16) -0.0280(19) -0.0052(18)
C17 0.057(2) 0.044(2) 0.055(2) 0.0048(15) -0.0252(18) -0.0136(17)
C18 0.0378(19) 0.065(2) 0.0322(16) -0.0029(14) -0.0184(15) -0.0043(15)
C19 0.0335(18) 0.0347(18) 0.0339(16) -0.0037(13) 0.0044(15) 0.0039(14)
C20 0.043(2) 0.049(2) 0.0529(19) -0.0193(15) 0.0040(17) -0.0100(15)
C21 0.0328(18) 0.0456(19) 0.056(2) -0.0035(16) 0.0019(16) -0.0004(15)
C22 0.0342(19) 0.0318(17) 0.0336(16) 0.0016(13) 0.0013(15) 0.0048(14)
C23 0.0379(19) 0.0409(18) 0.0420(18) -0.0084(14) -0.0088(15) 0.0061(15)
C24 0.0285(17) 0.0469(19) 0.0404(17) -0.0075(14) -0.0045(15) 0.0045(14)
C25 0.041(2) 0.0337(18) 0.042(2) 0.0000(14) 0.0027(18) 0.0023(15)
C26 0.041(2) 0.043(2) 0.0339(17) 0.0092(15) 0.0025(17) 0.0085(16)
N1 0.0329(14) 0.0398(15) 0.0278(13) -0.0006(11) -0.0060(11) 0.0042(11)
N2 0.0492(17) 0.0466(17) 0.0517(15) -0.0179(13) -0.0214(13) 0.0146(13)
N3 0.0292(14) 0.0369(15) 0.0301(13) -0.0052(11) -0.0049(11) 0.0042(12)
N4 0.0344(15) 0.0353(15) 0.0295(12) -0.0009(10) -0.0125(11) -0.0028(11)
N5 0.0483(17) 0.0395(17) 0.0528(16) 0.0021(12) -0.0248(14) -0.0042(12)
N6 0.0280(13) 0.0305(14) 0.0285(12) -0.0018(10) -0.0088(11) -0.0022(11)
O1 0.0516(14) 0.0638(15) 0.0555(13) 0.0178(10) -0.0363(11) -0.0153(11)
O2 0.0483(14) 0.0552(14) 0.0524(12) 0.0041(10) -0.0314(11) -0.0086(11)
O3 0.0419(13) 0.0495(13) 0.0377(11) -0.0134(9) 0.0034(10) -0.0052(9)
O4 0.0415(16) 0.1050(19) 0.0618(15) -0.0369(12) -0.0045(12) 0.0211(12)
O5 0.0372(14) 0.0472(13) 0.0677(14) 0.0001(10) 0.0019(11) 0.0061(10)
O6 0.0447(13) 0.0441(13) 0.0480(12) -0.0102(10) 0.0020(10) 0.0047(10)
O1W 0.089(2) 0.090(2) 0.135(3) -0.0472(17) -0.0271(18) 0.0106(16)
O2W 0.090(2) 0.116(3) 0.129(3) 0.0196(16) 0.002(2) 0.0400(17)
O3W 0.069(2) 0.259(4) 0.095(2) -0.045(2) 0.0011(18) -0.047(2)
O4W 0.065(2) 0.187(3) 0.100(2) -0.021(2) -0.0059(17) -0.0128(18)

loop_
_atom_type_symbol
_atom_type_description
_atom_type_scat_dispersion_real
_atom_type_scat_dispersion_imag
_atom_type_scat_source
C C 0.0033 0.0016 'International Tables Vol C Tables 4.2.6.8 and 6.1.1.4'
H H 0.0000 0.0000 'International Tables Vol C Tables 4.2.6.8 and 6.1.1.4'
N N 0.0061 0.0033 'International Tables Vol C Tables 4.2.6.8 and 6.1.1.4'
O O 0.0106 0.0060 'International Tables Vol C Tables 4.2.6.8 and 6.1.1.4'
Zn Zn 0.2839 1.4301 'International Tables Vol C Tables 4.2.6.8 and 6.1.1.4'

loop_
_geom_angle_atom_site_label_1
_geom_angle_atom_site_label_2
_geom_angle_atom_site_label_3
_geom_angle
_geom_angle_site_symmetry_1
_geom_angle_site_symmetry_3
O3 Zn1 O6 118.71(7) . 4_665
O3 Zn1 N1 112.69(8) . .
O6 Zn1 N1 101.23(8) 4_665 .
O3 Zn1 N4 102.27(8) . .
O6 Zn1 N4 114.65(8) 4_665 .
N1 Zn1 N4 107.14(9) . .
N2 C1 N3 112.2(2) . .
N2 C1 H1 123.9 . .
N3 C1 H1 123.9 . .
N1 C2 N3 110.8(2) . .
N1 C2 H2 124.6 . .
N3 C2 H2 124.6 . .
C8 C3 C4 121.8(3) . .
C8 C3 N3 119.2(2) . .
C4 C3 N3 119.0(3) . .
C3 C4 C5 118.9(3) . .
C3 C4 H4 120.5 . .
C5 C4 H4 120.5 . .
O1 C5 C6 124.4(3) . .
O1 C5 C4 115.6(3) . .
C6 C5 C4 120.0(3) . .
C5 C6 C7 120.1(3) . .
C5 C6 H6 119.9 . .
C7 C6 H6 119.9 . .
C8 C7 C6 120.1(3) . .
C8 C7 H7 120.0 . .
C6 C7 H7 120.0 . .
C3 C8 C7 119.1(3) . .
C3 C8 H8 120.5 . .
C7 C8 H8 120.5 . .
O1 C9 C9 105.0(3) . 3_757
O1 C9 H9A 110.7 . .
C9 C9 H9A 110.7 3_757 .
O1 C9 H9B 110.7 . .
C9 C9 H9B 110.7 3_757 .
H9A C9 H9B 108.8 . .
N5 C10 N6 112.5(2) . .
N5 C10 H10 123.8 . .
N6 C10 H10 123.8 . .
N4 C11 N6 112.1(3) . .
N4 C11 H11 124.0 . .
N6 C11 H11 124.0 . .
C17 C12 C13 120.9(3) . .
C17 C12 N6 119.8(2) . .
C13 C12 N6 119.3(2) . .
C12 C13 C14 119.0(3) . .
C12 C13 H13 120.5 . .
C14 C13 H13 120.5 . .
C15 C14 O2 124.4(3) . .
C15 C14 C13 120.9(2) . .
O2 C14 C13 114.7(3) . .
C14 C15 C16 118.1(3) . .
C14 C15 H15 120.9 . .
C16 C15 H15 120.9 . .
C17 C16 C15 121.7(3) . .
C17 C16 H16 119.1 . .
C15 C16 H16 119.1 . .
C12 C17 C16 119.4(3) . .
C12 C17 H17 120.3 . .
C16 C17 H17 120.3 . .
O2 C18 C18 104.7(3) . 3_455
O2 C18 H18A 110.8 . .
C18 C18 H18A 110.8 3_455 .
O2 C18 H18B 110.8 . .
C18 C18 H18B 110.8 3_455 .
H18A C18 H18B 108.9 . .
C20 C19 C24 119.3(2) . .
C20 C19 C25 120.3(2) . .
C24 C19 C25 120.3(3) . .
C19 C20 C21 120.8(3) . .
C19 C20 H20 119.6 . .
C21 C20 H20 119.6 . .
C20 C21 C22 120.1(3) . .
C20 C21 H21 120.0 . .
C22 C21 H21 120.0 . .
C23 C22 C21 119.1(2) . .
C23 C22 C26 121.3(3) . .
C21 C22 C26 119.1(3) . .
C22 C23 C24 120.9(2) . .
C22 C23 H23 119.6 . .
C24 C23 H23 119.6 . .
C23 C24 C19 119.7(3) . .
C23 C24 H24 120.2 . .
C19 C24 H24 120.2 . .
O4 C25 O3 122.1(3) . .
O4 C25 C19 121.7(3) . .
O3 C25 C19 116.1(3) . .
O5 C26 O6 123.3(3) . .
O5 C26 C22 121.5(3) . .
O6 C26 C22 115.2(3) . .
C2 N1 N2 107.6(2) . .
C2 N1 Zn1 130.70(18) . .
N2 N1 Zn1 121.43(16) . .
C1 N2 N1 105.7(2) . .
C2 N3 C1 103.7(2) . .
C2 N3 C3 129.0(2) . .
C1 N3 C3 127.4(2) . .
C11 N4 N5 107.4(2) . .
C11 N4 Zn1 128.79(19) . .
N5 N4 Zn1 123.26(16) . .
C10 N5 N4 105.0(2) . .
C11 N6 C10 103.1(2) . .
C11 N6 C12 128.0(2) . .
C10 N6 C12 128.9(2) . .
C5 O1 C9 117.3(2) . .
C14 O2 C18 117.4(2) . .
C25 O3 Zn1 115.57(19) . .
C26 O6 Zn1 111.71(17) . 4_566
H1B O1W H1A 110.3(17) . .
H2A O2W H2B 113.4(18) . .
H3B O3W H3A 111.5(17) . .
H4B O4W H4A 110.6(17) . .

loop_
_geom_bond_atom_site_label_1
_geom_bond_atom_site_label_2
_geom_bond_distance
_geom_bond_site_symmetry_2
Zn1 O3 1.9446(16) .
Zn1 O6 1.9459(17) 4_665
Zn1 N1 2.005(2) .
Zn1 N4 2.019(2) .
C1 N2 1.290(3) .
C1 N3 1.354(3) .
C1 H1 0.9300 .
C2 N1 1.303(3) .
C2 N3 1.338(3) .
C2 H2 0.9300 .
C3 C8 1.368(3) .
C3 C4 1.375(3) .
C3 N3 1.437(3) .
C4 C5 1.390(3) .
C4 H4 0.9300 .
C5 O1 1.360(3) .
C5 C6 1.368(3) .
C6 C7 1.394(4) .
C6 H6 0.9300 .
C7 C8 1.376(3) .
C7 H7 0.9300 .
C8 H8 0.9300 .
C9 O1 1.431(3) .
C9 C9 1.502(5) 3_757
C9 H9A 0.9700 .
C9 H9B 0.9700 .
C10 N5 1.306(3) .
C10 N6 1.344(3) .
C10 H10 0.9300 .
C11 N4 1.289(3) .
C11 N6 1.335(3) .
C11 H11 0.9300 .
C12 C17 1.364(3) .
C12 C13 1.380(3) .
C12 N6 1.441(3) .
C13 C14 1.394(3) .
C13 H13 0.9300 .
C14 C15 1.378(3) .
C14 O2 1.380(3) .
C15 C16 1.384(4) .
C15 H15 0.9300 .
C16 C17 1.373(4) .
C16 H16 0.9300 .
C17 H17 0.9300 .
C18 O2 1.440(3) .
C18 C18 1.511(5) 3_455
C18 H18A 0.9700 .
C18 H18B 0.9700 .
C19 C20 1.376(3) .
C19 C24 1.389(3) .
C19 C25 1.489(3) .
C20 C21 1.383(3) .
C20 H20 0.9300 .
C21 C22 1.387(3) .
C21 H21 0.9300 .
C22 C23 1.378(3) .
C22 C26 1.497(3) .
C23 C24 1.388(3) .
C23 H23 0.9300 .
C24 H24 0.9300 .
C25 O4 1.228(3) .
C25 O3 1.278(3) .
C26 O5 1.226(3) .
C26 O6 1.287(3) .
N1 N2 1.373(3) .
N4 N5 1.374(3) .
O6 Zn1 1.9459(17) 4_566
O1W H1B 0.871(10) .
O1W H1A 0.861(10) .
O2W H2A 0.860(10) .
O2W H2B 0.859(10) .
O3W H3B 0.869(10) .
O3W H3A 0.856(10) .
O4W H4B 0.866(10) .
O4W H4A 0.870(10) .

loop_
_geom_torsion_atom_site_label_1
_geom_torsion_atom_site_label_2
_geom_torsion_atom_site_label_3
_geom_torsion_atom_site_label_4
_geom_torsion
_geom_torsion_site_symmetry_1
_geom_torsion_site_symmetry_4
C8 C3 C4 C5 -1.7(4) . .
N3 C3 C4 C5 178.4(2) . .
C3 C4 C5 O1 -179.3(2) . .
C3 C4 C5 C6 2.4(4) . .
O1 C5 C6 C7 -179.8(3) . .
C4 C5 C6 C7 -1.8(4) . .
C5 C6 C7 C8 0.3(5) . .
C4 C3 C8 C7 0.3(4) . .
N3 C3 C8 C7 -179.8(2) . .
C6 C7 C8 C3 0.4(4) . .
C17 C12 C13 C14 0.8(4) . .
N6 C12 C13 C14 -179.4(2) . .
C12 C13 C14 C15 -0.7(4) . .
C12 C13 C14 O2 -178.6(2) . .
O2 C14 C15 C16 178.0(2) . .
C13 C14 C15 C16 0.2(4) . .
C14 C15 C16 C17 0.2(5) . .
C13 C12 C17 C16 -0.5(4) . .
N6 C12 C17 C16 179.7(2) . .
C15 C16 C17 C12 0.0(5) . .
C24 C19 C20 C21 3.4(4) . .
C25 C19 C20 C21 -173.5(2) . .
C19 C20 C21 C22 0.2(4) . .
C20 C21 C22 C23 -2.9(4) . .
C20 C21 C22 C26 169.7(2) . .
C21 C22 C23 C24 2.1(4) . .
C26 C22 C23 C24 -170.4(2) . .
C22 C23 C24 C19 1.4(4) . .
C20 C19 C24 C23 -4.2(4) . .
C25 C19 C24 C23 172.7(2) . .
C20 C19 C25 O4 -166.5(3) . .
C24 C19 C25 O4 16.6(4) . .
C20 C19 C25 O3 16.3(4) . .
C24 C19 C25 O3 -160.6(2) . .
C23 C22 C26 O5 -176.3(3) . .
C21 C22 C26 O5 11.2(4) . .
C23 C22 C26 O6 4.9(4) . .
C21 C22 C26 O6 -167.7(2) . .
N3 C2 N1 N2 -0.9(3) . .
N3 C2 N1 Zn1 -175.07(16) . .
O3 Zn1 N1 C2 -65.2(2) . .
O6 Zn1 N1 C2 62.7(2) 4_665 .
N4 Zn1 N1 C2 -176.9(2) . .
O3 Zn1 N1 N2 121.32(17) . .
O6 Zn1 N1 N2 -110.81(18) 4_665 .
N4 Zn1 N1 N2 9.6(2) . .
N3 C1 N2 N1 -0.2(3) . .
C2 N1 N2 C1 0.7(3) . .
Zn1 N1 N2 C1 175.48(19) . .
N1 C2 N3 C1 0.8(3) . .
N1 C2 N3 C3 -178.3(2) . .
N2 C1 N3 C2 -0.3(3) . .
N2 C1 N3 C3 178.7(2) . .
C8 C3 N3 C2 144.3(3) . .
C4 C3 N3 C2 -35.8(4) . .
C8 C3 N3 C1 -34.5(4) . .
C4 C3 N3 C1 145.3(3) . .
N6 C11 N4 N5 -0.1(3) . .
N6 C11 N4 Zn1 -171.52(15) . .
O3 Zn1 N4 C11 67.5(2) . .
O6 Zn1 N4 C11 -62.4(2) 4_665 .
N1 Zn1 N4 C11 -173.8(2) . .
O3 Zn1 N4 N5 -102.70(18) . .
O6 Zn1 N4 N5 127.46(17) 4_665 .
N1 Zn1 N4 N5 16.0(2) . .
N6 C10 N5 N4 0.1(3) . .
C11 N4 N5 C10 0.0(3) . .
Zn1 N4 N5 C10 172.02(18) . .
N4 C11 N6 C10 0.2(3) . .
N4 C11 N6 C12 -179.7(2) . .
N5 C10 N6 C11 -0.1(3) . .
N5 C10 N6 C12 179.7(2) . .
C17 C12 N6 C11 8.1(4) . .
C13 C12 N6 C11 -171.8(2) . .
C17 C12 N6 C10 -171.8(2) . .
C13 C12 N6 C10 8.4(4) . .
C6 C5 O1 C9 -14.6(4) . .
C4 C5 O1 C9 167.3(2) . .
C9 C9 O1 C5 -172.2(3) 3_757 .
C15 C14 O2 C18 4.5(4) . .
C13 C14 O2 C18 -177.6(2) . .
C18 C18 O2 C14 -179.6(2) 3_455 .
O4 C25 O3 Zn1 -8.0(3) . .
C19 C25 O3 Zn1 169.12(16) . .
O6 Zn1 O3 C25 -52.21(19) 4_665 .
N1 Zn1 O3 C25 65.81(18) . .
N4 Zn1 O3 C25 -179.49(17) . .
O5 C26 O6 Zn1 -12.3(3) . 4_566
C22 C26 O6 Zn1 166.49(16) . 4_566
